data_4131284
loop_
_publ_author_name
'Doistau, Benjamin'
'Benda, Lorien'
'Cantin, Jean-Louis'
'Chamoreau, Lise-Marie'
'Ruiz, Eliseo'
'Marvaud, Val\'erie'
'Hasenknopf, Bernold'
'Vives, Guillaume'

_publ_section_title
;
 Six States Switching of Redox-Active Molecular Tweezers by Three
 Orthogonal Stimuli.
;
_journal_issue 27
_journal_name_full 'Journal of the American Chemical Society'
_journal_page_first 9213
_journal_page_last 9220
_journal_paper_doi 10.1021/jacs.7b02945
_journal_volume 139
_journal_year 2017
_chemical_formula_moiety 'C53 H54 Br N5 Ni O2, C H2 Cl2'
_chemical_formula_sum 'C54 H56 Br Cl2 N5 Ni O2'
_chemical_formula_weight 1016.55
_space_group_crystal_system orthorhombic
_space_group_IT_number 29
_space_group_name_Hall 'P 2c -2ac'
_space_group_name_H-M_alt 'P c a 21'
_atom_sites_solution_hydrogens geom
_atom_sites_solution_primary iterative
_atom_sites_solution_secondary difmap
_audit_creation_method SHELXL-2014/7
_cell_angle_alpha 90
_cell_angle_beta 90
_cell_angle_gamma 90
_cell_formula_units_Z 4
_cell_length_a 41.7129(8)
_cell_length_b 7.09050(10)
_cell_length_c 17.3156(3)
_cell_measurement_reflns_used 8660
_cell_measurement_temperature 200(2)
_cell_measurement_theta_max 67.28
_cell_measurement_theta_min 3.32
_cell_volume 5121.35(15)
_computing_cell_refinement 'Bruker SAINT'
_computing_data_collection 'Bruker APEX2'
_computing_data_reduction 'Bruker SAINT'
_computing_molecular_graphics 'DIAMOND (Brandenburg, 2006)'
_computing_publication_material 'WinGX publication routines (Farrugia, 2012)'
_computing_structure_refinement 'SHELXL-2014/7 (Sheldrick, 2014)'
_computing_structure_solution SUPERFLIP
_diffrn_ambient_temperature 200(2)
_diffrn_measured_fraction_theta_full 0.980
_diffrn_measured_fraction_theta_max 0.980
_diffrn_measurement_device_type 'Bruker APEX-II CCD'
_diffrn_measurement_method '\f and \w scans'
_diffrn_radiation_monochromator 'multi layer miror'
_diffrn_radiation_source 'micro focus sealed tube'
_diffrn_radiation_type CuK\a
_diffrn_radiation_wavelength 1.54183
_diffrn_reflns_av_R_equivalents 0.0377
_diffrn_reflns_av_unetI/netI 0.0434
_diffrn_reflns_Laue_measured_fraction_full 0.980
_diffrn_reflns_Laue_measured_fraction_max 0.980
_diffrn_reflns_limit_h_max 49
_diffrn_reflns_limit_h_min -49
_diffrn_reflns_limit_k_max 8
_diffrn_reflns_limit_k_min -8
_diffrn_reflns_limit_l_max 10
_diffrn_reflns_limit_l_min -20
_diffrn_reflns_number 6416
_diffrn_reflns_point_group_measured_fraction_full 0.701
_diffrn_reflns_point_group_measured_fraction_max 0.701
_diffrn_reflns_theta_full 66.999
_diffrn_reflns_theta_max 66.999
_diffrn_reflns_theta_min 3.317
_exptl_absorpt_coefficient_mu 2.765
_exptl_absorpt_correction_T_max 0.753
_exptl_absorpt_correction_T_min 0.577
_exptl_absorpt_correction_type multi-scan
_exptl_absorpt_process_details
;
SADABS, Bruker AXS Inc., Madison, 
Wisconsin, USA. 
;
_exptl_crystal_colour red
_exptl_crystal_density_diffrn 1.318
_exptl_crystal_density_method 'not measured'
_exptl_crystal_description plate
_exptl_crystal_F_000 2112
_exptl_crystal_size_max 0.17
_exptl_crystal_size_mid 0.12
_exptl_crystal_size_min 0.08
_refine_diff_density_max 0.878
_refine_diff_density_min -0.684
_refine_diff_density_rms 0.061
_refine_ls_abs_structure_details
;
 Flack x determined using 1503 quotients [(I+)-(I-)]/[(I+)+(I-)]
 (Parsons, Flack and Wagner, Acta Cryst. B69 (2013) 249-259).
;
_refine_ls_abs_structure_Flack 0.103(14)
_refine_ls_extinction_method none
_refine_ls_goodness_of_fit_ref 1.057
_refine_ls_hydrogen_treatment constr
_refine_ls_matrix_type full
_refine_ls_number_parameters 571
_refine_ls_number_reflns 6416
_refine_ls_number_restraints 1
_refine_ls_restrained_S_all 1.057
_refine_ls_R_factor_all 0.0519
_refine_ls_R_factor_gt 0.0491
_refine_ls_shift/su_max 0.020
_refine_ls_shift/su_mean 0.000
_refine_ls_structure_factor_coef Fsqd
_refine_ls_weighting_details 'w=1/[\s^2^(Fo^2^)+(0.0772P)^2^+3.5679P] where P=(Fo^2^+2Fc^2^)/3'
_refine_ls_weighting_scheme calc
_refine_ls_wR_factor_gt 0.1350
_refine_ls_wR_factor_ref 0.1373
_reflns_Friedel_coverage 0.380
_reflns_Friedel_fraction_full 0.401
_reflns_Friedel_fraction_max 0.400
_reflns_number_gt 6024
_reflns_number_total 6416
_reflns_threshold_expression 'I > 2\s(I)'
_cod_data_source_file ja7b02945_si_003.cif
_cod_data_source_block shelx
_cod_database_code 4131284
_shelx_shelxl_version_number 2014/7
_shelx_space_group_comment
;
The symmetry employed for this shelxl refinement is uniquely defined
by the following loop, which should always be used as a source of
symmetry information in preference to the above space-group names.
They are only intended as comments.
;

loop_
_space_group_symop_operation_xyz
'x, y, z'
'-x, -y, z+1/2'
'-x+1/2, y, z+1/2'
'x+1/2, -y, z'

loop_
_atom_site_label
_atom_site_type_symbol
_atom_site_fract_x
_atom_site_fract_y
_atom_site_fract_z
_atom_site_U_iso_or_equiv
_atom_site_adp_type
_atom_site_occupancy
_atom_site_site_symmetry_order
_atom_site_calc_flag
_atom_site_refinement_flags_posn
_atom_site_refinement_flags_adp
Ni1 Ni 0.13273(2) 1.25346(11) -0.19064(6) 0.0334(2) Uani 1 1 d . .
Br1 Br 0.36891(2) 0.57686(15) 0.66607(5) 0.0898(3) Uani 1 1 d . .
N1 N 0.17207(9) 1.2943(5) -0.2381(3) 0.0331(9) Uani 1 1 d . .
N2 N 0.15614(10) 1.1940(5) -0.1028(3) 0.0338(9) Uani 1 1 d . .
N3 N 0.30539(11) 0.9154(6) 0.1385(3) 0.0450(11) Uani 1 1 d . .
N4 N 0.34243(11) 0.7616(6) 0.3149(3) 0.0429(10) Uani 1 1 d . .
N5 N 0.35506(14) 0.6414(7) 0.5129(3) 0.0535(13) Uani 1 1 d . .
O1 O 0.10926(8) 1.3283(5) -0.2756(2) 0.0395(8) Uani 1 1 d . .
O2 O 0.09343(8) 1.1997(5) -0.1449(2) 0.0374(8) Uani 1 1 d . .
C1 C 0.11963(12) 1.3799(7) -0.3444(3) 0.0372(11) Uani 1 1 d . .
C2 C 0.09659(14) 1.4191(8) -0.4047(4) 0.0478(14) Uani 1 1 d . .
C3 C 0.10807(14) 1.4642(8) -0.4770(4) 0.0476(13) Uani 1 1 d . .
H3 H 0.0928 1.4856 -0.5168 0.057 Uiso 1 1 calc R U
C4 C 0.14118(14) 1.4811(8) -0.4967(4) 0.0453(13) Uani 1 1 d . .
C5 C 0.16273(13) 1.4499(7) -0.4378(4) 0.0407(12) Uani 1 1 d . .
H5 H 0.1850 1.4616 -0.4479 0.049 Uiso 1 1 calc R U
C6 C 0.15230(12) 1.4004(7) -0.3622(3) 0.0366(11) Uani 1 1 d . .
C7 C 0.06039(14) 1.4169(11) -0.3868(4) 0.0613(18) Uani 1 1 d . .
C8 C 0.04057(17) 1.4718(15) -0.4587(5) 0.088(3) Uani 1 1 d . .
H8A H 0.0439 1.3776 -0.4994 0.132 Uiso 1 1 calc R U
H8B H 0.0475 1.5957 -0.4773 0.132 Uiso 1 1 calc R U
H8C H 0.0178 1.4767 -0.4451 0.132 Uiso 1 1 calc R U
C9 C 0.05338(16) 1.5648(12) -0.3239(5) 0.073(2) Uani 1 1 d . .
H9A H 0.0594 1.6902 -0.3428 0.110 Uiso 1 1 calc R U
H9B H 0.0658 1.5352 -0.2775 0.110 Uiso 1 1 calc R U
H9C H 0.0305 1.5633 -0.3114 0.110 Uiso 1 1 calc R U
C10 C 0.05034(15) 1.2172(11) -0.3600(5) 0.0662(19) Uani 1 1 d . .
H10A H 0.0646 1.1751 -0.3186 0.099 Uiso 1 1 calc R U
H10B H 0.0518 1.1295 -0.4036 0.099 Uiso 1 1 calc R U
H10C H 0.0282 1.2206 -0.3410 0.099 Uiso 1 1 calc R U
C11 C 0.15136(14) 1.5180(9) -0.5811(4) 0.0483(13) Uani 1 1 d . .
C12 C 0.1469(2) 1.3370(11) -0.6277(4) 0.0664(19) Uani 1 1 d . .
H12A H 0.1245 1.2966 -0.6247 0.100 Uiso 1 1 calc R U
H12B H 0.1608 1.2379 -0.6066 0.100 Uiso 1 1 calc R U
H12C H 0.1527 1.3603 -0.6818 0.100 Uiso 1 1 calc R U
C13 C 0.1302(2) 1.6731(11) -0.6173(5) 0.071(2) Uani 1 1 d . .
H13A H 0.1285 1.7797 -0.5815 0.106 Uiso 1 1 calc R U
H13B H 0.1088 1.6223 -0.6277 0.106 Uiso 1 1 calc R U
H13C H 0.1399 1.7159 -0.6658 0.106 Uiso 1 1 calc R U
C14 C 0.18611(17) 1.5778(11) -0.5861(4) 0.0633(17) Uani 1 1 d . .
H14A H 0.1999 1.4714 -0.5720 0.095 Uiso 1 1 calc R U
H14B H 0.1899 1.6829 -0.5505 0.095 Uiso 1 1 calc R U
H14C H 0.1910 1.6178 -0.6390 0.095 Uiso 1 1 calc R U
C15 C 0.17664(12) 1.3579(7) -0.3079(3) 0.0361(11) Uani 1 1 d . .
H15 H 0.1982 1.3775 -0.3237 0.043 Uiso 1 1 calc R U
C16 C 0.08741(12) 1.1583(7) -0.0733(3) 0.0374(11) Uani 1 1 d . .
C17 C 0.05478(12) 1.1220(8) -0.0500(4) 0.0415(12) Uani 1 1 d . .
C18 C 0.04882(13) 1.0980(8) 0.0273(4) 0.0470(14) Uani 1 1 d . .
H18 H 0.0272 1.0781 0.0424 0.056 Uiso 1 1 calc R U
C19 C 0.07265(13) 1.1006(8) 0.0873(4) 0.0437(13) Uani 1 1 d . .
C20 C 0.10339(13) 1.1183(8) 0.0635(4) 0.0411(12) Uani 1 1 d . .
H20 H 0.1201 1.1108 0.1006 0.049 Uiso 1 1 calc R U
C21 C 0.11149(12) 1.1479(7) -0.0160(3) 0.0363(11) Uani 1 1 d . .
C22 C 0.02772(13) 1.1120(9) -0.1105(4) 0.0492(14) Uani 1 1 d . .
C23 C 0.02310(15) 1.3047(10) -0.1457(5) 0.0592(17) Uani 1 1 d . .
H23A H 0.0075 1.2966 -0.1878 0.089 Uiso 1 1 calc R U
H23B H 0.0436 1.3504 -0.1660 0.089 Uiso 1 1 calc R U
H23C H 0.0152 1.3921 -0.1062 0.089 Uiso 1 1 calc R U
C24 C 0.03565(14) 0.9641(9) -0.1729(4) 0.0547(15) Uani 1 1 d . .
H24A H 0.0573 0.9864 -0.1927 0.082 Uiso 1 1 calc R U
H24B H 0.0202 0.9744 -0.2153 0.082 Uiso 1 1 calc R U
H24C H 0.0345 0.8375 -0.1503 0.082 Uiso 1 1 calc R U
C25 C -0.00446(15) 1.0491(12) -0.0733(5) 0.071(2) Uani 1 1 d . .
H25A H -0.0213 1.0473 -0.1128 0.106 Uiso 1 1 calc R U
H25B H -0.0104 1.1378 -0.0323 0.106 Uiso 1 1 calc R U
H25C H -0.0020 0.9225 -0.0514 0.106 Uiso 1 1 calc R U
C26 C 0.06225(14) 1.0790(9) 0.1726(4) 0.0544(15) Uani 1 1 d . .
C27 C 0.0401(2) 1.2424(13) 0.1938(5) 0.088(3) Uani 1 1 d . .
H27A H 0.0202 1.2327 0.1641 0.132 Uiso 1 1 calc R U
H27B H 0.0507 1.3622 0.1819 0.132 Uiso 1 1 calc R U
H27C H 0.0352 1.2371 0.2491 0.132 Uiso 1 1 calc R U
C28 C 0.09068(18) 1.0809(12) 0.2264(4) 0.071(2) Uani 1 1 d . .
H28A H 0.0832 1.0683 0.2798 0.107 Uiso 1 1 calc R U
H28B H 0.1023 1.2002 0.2205 0.107 Uiso 1 1 calc R U
H28C H 0.1050 0.9756 0.2137 0.107 Uiso 1 1 calc R U
C29 C 0.04427(17) 0.8922(12) 0.1849(4) 0.070(2) Uani 1 1 d . .
H29A H 0.0253 0.8889 0.1517 0.105 Uiso 1 1 calc R U
H29B H 0.0377 0.8821 0.2391 0.105 Uiso 1 1 calc R U
H29C H 0.0584 0.7865 0.1719 0.105 Uiso 1 1 calc R U
C30 C 0.14420(13) 1.1630(7) -0.0345(3) 0.0366(11) Uani 1 1 d . .
H30 H 0.1590 1.1493 0.0068 0.044 Uiso 1 1 calc R U
C31 C 0.19842(10) 1.2485(6) -0.1901(4) 0.0336(9) Uani 1 1 d . .
C32 C 0.18997(11) 1.1954(6) -0.1154(3) 0.0319(10) Uani 1 1 d . .
C33 C 0.21267(12) 1.1485(7) -0.0621(3) 0.0383(12) Uani 1 1 d . .
H33 H 0.2065 1.1165 -0.0109 0.046 Uiso 1 1 calc R U
C34 C 0.24519(12) 1.1480(7) -0.0833(4) 0.0403(11) Uani 1 1 d . .
C35 C 0.25366(12) 1.2012(8) -0.1579(4) 0.0442(13) Uani 1 1 d . .
H35 H 0.2756 1.2035 -0.1724 0.053 Uiso 1 1 calc R U
C36 C 0.23058(12) 1.2506(7) -0.2111(3) 0.0407(12) Uani 1 1 d . .
H36 H 0.2366 1.2860 -0.2619 0.049 Uiso 1 1 calc R U
C37 C 0.26914(12) 1.0906(8) -0.0275(4) 0.0422(13) Uani 1 1 d . .
C38 C 0.28896(13) 1.0397(8) 0.0169(4) 0.0470(14) Uani 1 1 d . .
C39 C 0.31434(13) 0.9793(7) 0.0679(4) 0.0456(13) Uani 1 1 d . .
C40 C 0.34592(13) 0.9903(7) 0.0451(4) 0.0465(14) Uani 1 1 d . .
H40 H 0.3513 1.0363 -0.0047 0.056 Uiso 1 1 calc R U
C41 C 0.36970(13) 0.9335(8) 0.0956(4) 0.0494(15) Uani 1 1 d . .
H41 H 0.3916 0.9377 0.0809 0.059 Uiso 1 1 calc R U
C42 C 0.36093(13) 0.8710(7) 0.1675(4) 0.0456(13) Uani 1 1 d . .
H42 H 0.3768 0.8320 0.2036 0.055 Uiso 1 1 calc R U
C43 C 0.32898(13) 0.8654(7) 0.1868(4) 0.0442(13) Uani 1 1 d . .
C44 C 0.31870(13) 0.7957(7) 0.2646(4) 0.0425(13) Uani 1 1 d . .
C45 C 0.28656(15) 0.7678(8) 0.2839(4) 0.0522(16) Uani 1 1 d . .
H45 H 0.2701 0.7939 0.2475 0.063 Uiso 1 1 calc R U
C46 C 0.27905(15) 0.7020(8) 0.3561(5) 0.0555(16) Uani 1 1 d . .
H46 H 0.2574 0.6794 0.3701 0.067 Uiso 1 1 calc R U
C47 C 0.30337(15) 0.6692(8) 0.4081(4) 0.0537(15) Uani 1 1 d . .
H47 H 0.2988 0.6260 0.4589 0.064 Uiso 1 1 calc R U
C48 C 0.33473(14) 0.7006(7) 0.3847(4) 0.0445(13) Uani 1 1 d . .
C49 C 0.36257(15) 0.6652(8) 0.4378(4) 0.0467(14) Uani 1 1 d . .
C50 C 0.39343(14) 0.6614(8) 0.4111(4) 0.0509(14) Uani 1 1 d . .
H50 H 0.3980 0.6854 0.3583 0.061 Uiso 1 1 calc R U
C51 C 0.41801(16) 0.6218(9) 0.4627(4) 0.0545(15) Uani 1 1 d . .
H51 H 0.4395 0.6112 0.4449 0.065 Uiso 1 1 calc R U
C52 C 0.41115(16) 0.5983(8) 0.5389(4) 0.0534(15) Uani 1 1 d . .
H52 H 0.4276 0.5750 0.5757 0.064 Uiso 1 1 calc R U
C53 C 0.3795(2) 0.6097(8) 0.5605(4) 0.0587(17) Uani 1 1 d . .

loop_
_atom_site_aniso_label
_atom_site_aniso_U_11
_atom_site_aniso_U_22
_atom_site_aniso_U_33
_atom_site_aniso_U_23
_atom_site_aniso_U_13
_atom_site_aniso_U_12
Ni1 0.0321(3) 0.0394(4) 0.0287(5) -0.0014(4) -0.0011(4) 0.0003(3)
Br1 0.1122(7) 0.1168(7) 0.0405(4) 0.0118(5) 0.0107(5) 0.0281(5)
N1 0.0325(19) 0.0308(18) 0.036(3) -0.0012(18) -0.0029(19) 0.0004(15)
N2 0.0346(19) 0.0307(18) 0.036(3) -0.0053(18) -0.0036(19) -0.0023(15)
N3 0.048(2) 0.036(2) 0.050(3) -0.001(2) -0.011(2) 0.0042(18)
N4 0.055(2) 0.0364(19) 0.038(3) -0.001(2) -0.005(3) 0.0027(18)
N5 0.067(3) 0.052(3) 0.042(3) 0.001(2) 0.003(3) 0.008(2)
O1 0.0329(17) 0.0505(19) 0.035(2) -0.0018(17) -0.0034(16) -0.0024(15)
O2 0.0326(16) 0.0500(19) 0.030(2) 0.0001(17) 0.0019(16) -0.0015(14)
C1 0.041(3) 0.038(2) 0.034(3) -0.003(2) -0.004(2) -0.001(2)
C2 0.047(3) 0.059(3) 0.037(3) -0.001(3) -0.010(3) 0.002(2)
C3 0.050(3) 0.052(3) 0.041(3) 0.004(3) -0.008(3) 0.002(2)
C4 0.057(3) 0.048(3) 0.031(3) 0.003(3) -0.008(3) -0.003(2)
C5 0.047(3) 0.040(3) 0.036(3) 0.000(2) -0.002(3) -0.001(2)
C6 0.045(3) 0.034(2) 0.031(3) -0.002(2) 0.000(2) 0.0007(19)
C7 0.039(3) 0.099(5) 0.045(4) 0.015(4) -0.012(3) 0.005(3)
C8 0.050(4) 0.142(8) 0.072(6) 0.036(6) -0.018(4) 0.007(4)
C9 0.054(3) 0.098(5) 0.067(6) 0.013(4) 0.003(4) 0.027(4)
C10 0.048(3) 0.091(5) 0.059(5) 0.011(4) -0.006(3) -0.016(3)
C11 0.057(3) 0.061(3) 0.027(3) 0.007(3) -0.003(3) 0.005(3)
C12 0.091(5) 0.072(4) 0.037(4) 0.000(3) 0.002(4) -0.013(4)
C13 0.098(6) 0.071(4) 0.044(4) 0.016(4) -0.008(4) 0.012(4)
C14 0.071(4) 0.083(5) 0.035(4) 0.007(4) 0.004(3) -0.008(3)
C15 0.040(3) 0.034(2) 0.034(3) -0.003(2) 0.003(2) -0.0035(19)
C16 0.036(2) 0.043(3) 0.033(3) -0.007(2) 0.001(2) 0.001(2)
C17 0.037(3) 0.047(3) 0.041(3) -0.007(2) -0.002(2) -0.007(2)
C18 0.034(3) 0.056(3) 0.050(4) -0.005(3) 0.007(3) -0.005(2)
C19 0.042(3) 0.050(3) 0.039(3) -0.001(2) 0.006(3) -0.005(2)
C20 0.041(3) 0.051(3) 0.031(3) -0.001(2) -0.007(2) 0.000(2)
C21 0.040(3) 0.040(2) 0.029(3) -0.002(2) 0.000(2) 0.000(2)
C22 0.039(3) 0.060(3) 0.049(4) -0.007(3) -0.005(3) -0.006(2)
C23 0.045(3) 0.070(4) 0.062(5) -0.008(4) -0.013(3) -0.003(3)
C24 0.048(3) 0.065(3) 0.052(4) -0.007(3) -0.005(3) -0.011(3)
C25 0.042(3) 0.114(6) 0.057(5) 0.000(4) -0.004(3) -0.014(3)
C26 0.052(3) 0.075(4) 0.036(3) -0.001(3) 0.011(3) -0.014(3)
C27 0.108(7) 0.102(6) 0.055(5) -0.009(4) 0.034(5) -0.006(5)
C28 0.070(4) 0.107(6) 0.038(4) 0.002(4) 0.009(3) -0.029(4)
C29 0.064(4) 0.100(5) 0.047(5) 0.007(4) 0.012(3) -0.023(4)
C30 0.042(3) 0.035(2) 0.032(3) -0.003(2) -0.006(2) 0.002(2)
C31 0.035(2) 0.0322(19) 0.033(3) -0.006(2) -0.005(3) -0.0022(17)
C32 0.038(2) 0.028(2) 0.030(3) -0.002(2) -0.002(2) -0.0021(18)
C33 0.038(2) 0.039(2) 0.038(3) 0.002(2) -0.005(2) 0.0001(19)
C34 0.041(3) 0.043(2) 0.037(3) 0.000(3) -0.010(2) 0.001(2)
C35 0.034(2) 0.053(3) 0.046(4) -0.001(3) -0.002(2) 0.002(2)
C36 0.041(3) 0.054(3) 0.027(3) -0.002(2) 0.002(2) 0.001(2)
C37 0.035(2) 0.048(3) 0.043(4) 0.002(3) -0.007(3) 0.000(2)
C38 0.042(3) 0.050(3) 0.050(4) -0.001(3) -0.007(3) 0.006(2)
C39 0.047(3) 0.038(3) 0.051(4) -0.003(3) -0.011(3) 0.003(2)
C40 0.050(3) 0.036(2) 0.053(4) 0.002(3) -0.011(3) 0.003(2)
C41 0.041(3) 0.048(3) 0.059(5) 0.004(3) -0.009(3) 0.004(2)
C42 0.049(3) 0.038(2) 0.049(3) 0.000(3) -0.015(3) 0.010(2)
C43 0.052(3) 0.031(2) 0.050(4) -0.002(2) -0.012(3) 0.004(2)
C44 0.054(3) 0.027(2) 0.046(4) -0.005(2) -0.012(3) 0.004(2)
C45 0.054(3) 0.047(3) 0.055(4) 0.001(3) -0.010(3) 0.003(2)
C46 0.051(3) 0.044(3) 0.071(5) -0.002(3) 0.006(3) 0.000(2)
C47 0.064(4) 0.043(3) 0.054(4) 0.002(3) 0.002(3) 0.002(3)
C48 0.057(3) 0.030(2) 0.047(4) -0.004(2) -0.005(3) 0.000(2)
C49 0.070(4) 0.034(3) 0.037(3) 0.002(2) -0.007(3) 0.003(2)
C50 0.058(3) 0.049(3) 0.046(4) 0.000(3) -0.001(3) 0.004(3)
C51 0.060(3) 0.053(3) 0.051(4) 0.002(3) -0.002(3) 0.003(3)
C52 0.065(4) 0.053(3) 0.043(4) -0.003(3) -0.011(3) 0.009(3)
C53 0.091(5) 0.045(3) 0.040(4) 0.001(3) -0.004(4) 0.009(3)

loop_
_atom_type_symbol
_atom_type_description
_atom_type_scat_dispersion_real
_atom_type_scat_dispersion_imag
_atom_type_scat_source
C C 0.0181 0.0091 'International Tables Vol C Tables 4.2.6.8 and 6.1.1.4'
H H 0.0000 0.0000 'International Tables Vol C Tables 4.2.6.8 and 6.1.1.4'
Br Br -0.6763 1.2805 'International Tables Vol C Tables 4.2.6.8 and 6.1.1.4'
N N 0.0311 0.0180 'International Tables Vol C Tables 4.2.6.8 and 6.1.1.4'
Ni Ni -3.0029 0.5091 'International Tables Vol C Tables 4.2.6.8 and 6.1.1.4'
O O 0.0492 0.0322 'International Tables Vol C Tables 4.2.6.8 and 6.1.1.4'
Cl Cl 0.3639 0.7018 'International Tables Vol C Tables 4.2.6.8 and 6.1.1.4'

loop_
_geom_angle_atom_site_label_1
_geom_angle_atom_site_label_2
_geom_angle_atom_site_label_3
_geom_angle
O1 Ni1 N2 176.33(18)
O1 Ni1 N1 94.05(18)
N2 Ni1 N1 86.18(19)
O1 Ni1 O2 86.04(16)
N2 Ni1 O2 93.92(18)
N1 Ni1 O2 177.03(18)
C15 N1 C31 120.6(4)
C15 N1 Ni1 126.4(4)
C31 N1 Ni1 113.0(4)
C30 N2 C32 121.2(4)
C30 N2 Ni1 125.6(3)
C32 N2 Ni1 113.2(3)
C43 N3 C39 116.7(5)
C48 N4 C44 118.3(5)
C53 N5 C49 116.2(6)
C1 O1 Ni1 128.7(3)
C16 O2 Ni1 128.6(3)
O1 C1 C6 123.1(5)
O1 C1 C2 119.2(5)
C6 C1 C2 117.8(5)
C3 C2 C1 118.1(5)
C3 C2 C7 121.7(5)
C1 C2 C7 120.2(5)
C2 C3 C4 124.9(6)
C2 C3 H3 117.6
C4 C3 H3 117.6
C5 C4 C3 116.2(6)
C5 C4 C11 123.2(5)
C3 C4 C11 120.4(5)
C4 C5 C6 121.4(5)
C4 C5 H5 119.3
C6 C5 H5 119.3
C1 C6 C15 121.9(5)
C1 C6 C5 121.6(5)
C15 C6 C5 116.4(5)
C9 C7 C2 108.8(6)
C9 C7 C8 107.3(7)
C2 C7 C8 111.0(6)
C9 C7 C10 111.1(6)
C2 C7 C10 109.5(5)
C8 C7 C10 109.1(6)
C7 C8 H8A 109.5
C7 C8 H8B 109.5
H8A C8 H8B 109.5
C7 C8 H8C 109.5
H8A C8 H8C 109.5
H8B C8 H8C 109.5
C7 C9 H9A 109.5
C7 C9 H9B 109.5
H9A C9 H9B 109.5
C7 C9 H9C 109.5
H9A C9 H9C 109.5
H9B C9 H9C 109.5
C7 C10 H10A 109.5
C7 C10 H10B 109.5
H10A C10 H10B 109.5
C7 C10 H10C 109.5
H10A C10 H10C 109.5
H10B C10 H10C 109.5
C14 C11 C12 108.7(6)
C14 C11 C13 108.9(6)
C12 C11 C13 108.4(6)
C14 C11 C4 111.4(5)
C12 C11 C4 109.0(5)
C13 C11 C4 110.4(5)
C11 C12 H12A 109.5
C11 C12 H12B 109.5
H12A C12 H12B 109.5
C11 C12 H12C 109.5
H12A C12 H12C 109.5
H12B C12 H12C 109.5
C11 C13 H13A 109.5
C11 C13 H13B 109.5
H13A C13 H13B 109.5
C11 C13 H13C 109.5
H13A C13 H13C 109.5
H13B C13 H13C 109.5
C11 C14 H14A 109.5
C11 C14 H14B 109.5
H14A C14 H14B 109.5
C11 C14 H14C 109.5
H14A C14 H14C 109.5
H14B C14 H14C 109.5
N1 C15 C6 125.7(5)
N1 C15 H15 117.1
C6 C15 H15 117.1
O2 C16 C21 123.0(5)
O2 C16 C17 119.3(5)
C21 C16 C17 117.6(5)
C18 C17 C16 117.8(5)
C18 C17 C22 121.6(5)
C16 C17 C22 120.6(5)
C17 C18 C19 125.3(5)
C17 C18 H18 117.4
C19 C18 H18 117.4
C20 C19 C18 115.9(6)
C20 C19 C26 124.5(5)
C18 C19 C26 119.6(5)
C19 C20 C21 122.0(5)
C19 C20 H20 119.0
C21 C20 H20 119.0
C30 C21 C16 121.7(5)
C30 C21 C20 117.3(5)
C16 C21 C20 121.0(5)
C23 C22 C24 111.1(6)
C23 C22 C17 109.1(5)
C24 C22 C17 110.5(5)
C23 C22 C25 108.5(5)
C24 C22 C25 106.3(5)
C17 C22 C25 111.4(6)
C22 C23 H23A 109.5
C22 C23 H23B 109.5
H23A C23 H23B 109.5
C22 C23 H23C 109.5
H23A C23 H23C 109.5
H23B C23 H23C 109.5
C22 C24 H24A 109.5
C22 C24 H24B 109.5
H24A C24 H24B 109.5
C22 C24 H24C 109.5
H24A C24 H24C 109.5
H24B C24 H24C 109.5
C22 C25 H25A 109.5
C22 C25 H25B 109.5
H25A C25 H25B 109.5
C22 C25 H25C 109.5
H25A C25 H25C 109.5
H25B C25 H25C 109.5
C28 C26 C27 108.7(7)
C28 C26 C29 107.8(6)
C27 C26 C29 108.9(6)
C28 C26 C19 111.6(5)
C27 C26 C19 109.0(6)
C29 C26 C19 110.8(6)
C26 C27 H27A 109.5
C26 C27 H27B 109.5
H27A C27 H27B 109.5
C26 C27 H27C 109.5
H27A C27 H27C 109.5
H27B C27 H27C 109.5
C26 C28 H28A 109.5
C26 C28 H28B 109.5
H28A C28 H28B 109.5
C26 C28 H28C 109.5
H28A C28 H28C 109.5
H28B C28 H28C 109.5
C26 C29 H29A 109.5
C26 C29 H29B 109.5
H29A C29 H29B 109.5
C26 C29 H29C 109.5
H29A C29 H29C 109.5
H29B C29 H29C 109.5
N2 C30 C21 126.2(5)
N2 C30 H30 116.9
C21 C30 H30 116.9
C36 C31 C32 119.3(5)
C36 C31 N1 126.4(6)
C32 C31 N1 114.3(4)
C33 C32 C31 121.3(5)
C33 C32 N2 125.5(5)
C31 C32 N2 113.2(4)
C32 C33 C34 119.6(5)
C32 C33 H33 120.2
C34 C33 H33 120.2
C35 C34 C33 119.1(5)
C35 C34 C37 121.4(5)
C33 C34 C37 119.5(5)
C36 C35 C34 120.8(5)
C36 C35 H35 119.6
C34 C35 H35 119.6
C35 C36 C31 119.8(6)
C35 C36 H36 120.1
C31 C36 H36 120.1
C38 C37 C34 178.2(7)
C37 C38 C39 177.1(7)
N3 C39 C40 122.7(5)
N3 C39 C38 116.7(5)
C40 C39 C38 120.6(6)
C39 C40 C41 119.2(6)
C39 C40 H40 120.4
C41 C40 H40 120.4
C42 C41 C40 118.5(6)
C42 C41 H41 120.7
C40 C41 H41 120.7
C41 C42 C43 119.2(6)
C41 C42 H42 120.4
C43 C42 H42 120.4
N3 C43 C42 123.6(6)
N3 C43 C44 116.0(5)
C42 C43 C44 120.4(5)
N4 C44 C45 121.8(6)
N4 C44 C43 115.6(5)
C45 C44 C43 122.5(5)
C46 C45 C44 119.1(6)
C46 C45 H45 120.4
C44 C45 H45 120.4
C45 C46 C47 119.0(6)
C45 C46 H46 120.5
C47 C46 H46 120.5
C46 C47 C48 118.5(7)
C46 C47 H47 120.8
C48 C47 H47 120.8
N4 C48 C47 123.3(6)
N4 C48 C49 115.2(5)
C47 C48 C49 121.5(6)
N5 C49 C50 122.8(6)
N5 C49 C48 115.6(6)
C50 C49 C48 121.6(6)
C49 C50 C51 118.8(7)
C49 C50 H50 120.6
C51 C50 H50 120.6
C52 C51 C50 119.6(7)
C52 C51 H51 120.2
C50 C51 H51 120.2
C51 C52 C53 117.2(6)
C51 C52 H52 121.4
C53 C52 H52 121.4
N5 C53 C52 125.3(7)
N5 C53 Br1 116.2(6)
C52 C53 Br1 118.5(5)

loop_
_geom_bond_atom_site_label_1
_geom_bond_atom_site_label_2
_geom_bond_distance
Ni1 O1 1.846(4)
Ni1 N2 1.855(5)
Ni1 N1 1.858(4)
Ni1 O2 1.860(3)
Br1 C53 1.895(7)
N1 C15 1.303(7)
N1 C31 1.416(7)
N2 C30 1.303(7)
N2 C32 1.428(6)
N3 C43 1.339(7)
N3 C39 1.356(8)
N4 C48 1.323(8)
N4 C44 1.340(7)
N5 C53 1.329(9)
N5 C49 1.348(8)
O1 C1 1.318(7)
O2 C16 1.298(7)
C1 C6 1.405(7)
C1 C2 1.447(8)
C2 C3 1.378(9)
C2 C7 1.542(8)
C3 C4 1.427(8)
C3 H3 0.9500
C4 C5 1.377(8)
C4 C11 1.545(8)
C5 C6 1.424(8)
C5 H5 0.9500
C6 C15 1.416(8)
C7 C9 1.539(11)
C7 C8 1.545(10)
C7 C10 1.548(10)
C8 H8A 0.9800
C8 H8B 0.9800
C8 H8C 0.9800
C9 H9A 0.9800
C9 H9B 0.9800
C9 H9C 0.9800
C10 H10A 0.9800
C10 H10B 0.9800
C10 H10C 0.9800
C11 C14 1.513(9)
C11 C12 1.527(10)
C11 C13 1.543(9)
C12 H12A 0.9800
C12 H12B 0.9800
C12 H12C 0.9800
C13 H13A 0.9800
C13 H13B 0.9800
C13 H13C 0.9800
C14 H14A 0.9800
C14 H14B 0.9800
C14 H14C 0.9800
C15 H15 0.9500
C16 C21 1.415(8)
C16 C17 1.443(7)
C17 C18 1.373(9)
C17 C22 1.541(8)
C18 C19 1.438(9)
C18 H18 0.9500
C19 C20 1.352(8)
C19 C26 1.546(9)
C20 C21 1.433(8)
C20 H20 0.9500
C21 C30 1.406(7)
C22 C23 1.508(9)
C22 C24 1.541(9)
C22 C25 1.554(9)
C23 H23A 0.9800
C23 H23B 0.9800
C23 H23C 0.9800
C24 H24A 0.9800
C24 H24B 0.9800
C24 H24C 0.9800
C25 H25A 0.9800
C25 H25B 0.9800
C25 H25C 0.9800
C26 C28 1.508(10)
C26 C27 1.528(11)
C26 C29 1.537(9)
C27 H27A 0.9800
C27 H27B 0.9800
C27 H27C 0.9800
C28 H28A 0.9800
C28 H28B 0.9800
C28 H28C 0.9800
C29 H29A 0.9800
C29 H29B 0.9800
C29 H29C 0.9800
C30 H30 0.9500
C31 C36 1.390(7)
C31 C32 1.392(8)
C32 C33 1.364(7)
C33 C34 1.405(7)
C33 H33 0.9500
C34 C35 1.391(8)
C34 C37 1.448(7)
C35 C36 1.377(8)
C35 H35 0.9500
C36 H36 0.9500
C37 C38 1.185(8)
C38 C39 1.445(8)
C39 C40 1.377(8)
C40 C41 1.382(8)
C40 H40 0.9500
C41 C42 1.371(10)
C41 H41 0.9500
C42 C43 1.374(8)
C42 H42 0.9500
C43 C44 1.498(9)
C44 C45 1.396(9)
C45 C46 1.371(10)
C45 H45 0.9500
C46 C47 1.376(10)
C46 H46 0.9500
C47 C48 1.388(9)
C47 H47 0.9500
C48 C49 1.503(8)
C49 C50 1.368(9)
C50 C51 1.388(9)
C50 H50 0.9500
C51 C52 1.361(10)
C51 H51 0.9500
C52 C53 1.376(10)
C52 H52 0.9500

loop_
_geom_torsion_atom_site_label_1
_geom_torsion_atom_site_label_2
_geom_torsion_atom_site_label_3
_geom_torsion_atom_site_label_4
_geom_torsion
O1 Ni1 N1 C15 1.0(4)
N2 Ni1 N1 C15 -175.3(4)
O1 Ni1 N1 C31 -179.0(3)
N2 Ni1 N1 C31 4.6(3)
N1 Ni1 N2 C30 172.5(4)
O2 Ni1 N2 C30 -10.5(4)
N1 Ni1 N2 C32 -4.0(3)
O2 Ni1 N2 C32 173.1(3)
N1 Ni1 O1 C1 3.1(4)
O2 Ni1 O1 C1 -173.9(4)
O1 Ni1 O2 C16 -169.4(4)
N2 Ni1 O2 C16 6.9(4)
Ni1 O1 C1 C6 -5.3(7)
Ni1 O1 C1 C2 175.2(4)
O1 C1 C2 C3 -177.0(5)
C6 C1 C2 C3 3.4(8)
O1 C1 C2 C7 5.2(8)
C6 C1 C2 C7 -174.4(5)
C1 C2 C3 C4 -2.0(9)
C7 C2 C3 C4 175.7(6)
C2 C3 C4 C5 -0.2(9)
C2 C3 C4 C11 175.5(6)
C3 C4 C5 C6 1.0(8)
C11 C4 C5 C6 -174.5(5)
O1 C1 C6 C15 3.0(7)
C2 C1 C6 C15 -177.4(5)
O1 C1 C6 C5 177.7(5)
C2 C1 C6 C5 -2.7(7)
C4 C5 C6 C1 0.5(8)
C4 C5 C6 C15 175.4(5)
C3 C2 C7 C9 -118.2(7)
C1 C2 C7 C9 59.5(8)
C3 C2 C7 C8 -0.4(10)
C1 C2 C7 C8 177.3(6)
C3 C2 C7 C10 120.1(7)
C1 C2 C7 C10 -62.2(8)
C5 C4 C11 C14 -18.5(8)
C3 C4 C11 C14 166.1(6)
C5 C4 C11 C12 101.4(7)
C3 C4 C11 C12 -73.9(7)
C5 C4 C11 C13 -139.7(6)
C3 C4 C11 C13 45.0(8)
C31 N1 C15 C6 177.1(4)
Ni1 N1 C15 C6 -3.0(7)
C1 C6 C15 N1 1.2(8)
C5 C6 C15 N1 -173.8(5)
Ni1 O2 C16 C21 0.2(7)
Ni1 O2 C16 C17 179.8(3)
O2 C16 C17 C18 -173.4(5)
C21 C16 C17 C18 6.3(7)
O2 C16 C17 C22 6.2(7)
C21 C16 C17 C22 -174.1(5)
C16 C17 C18 C19 -1.9(9)
C22 C17 C18 C19 178.5(5)
C17 C18 C19 C20 -3.7(9)
C17 C18 C19 C26 177.7(5)
C18 C19 C20 C21 4.9(8)
C26 C19 C20 C21 -176.6(5)
O2 C16 C21 C30 -6.6(8)
C17 C16 C21 C30 173.7(5)
O2 C16 C21 C20 174.4(5)
C17 C16 C21 C20 -5.2(7)
C19 C20 C21 C30 -179.6(5)
C19 C20 C21 C16 -0.5(8)
C18 C17 C22 C23 112.8(6)
C16 C17 C22 C23 -66.8(7)
C18 C17 C22 C24 -124.8(6)
C16 C17 C22 C24 55.6(7)
C18 C17 C22 C25 -6.9(8)
C16 C17 C22 C25 173.5(5)
C20 C19 C26 C28 0.3(9)
C18 C19 C26 C28 178.7(6)
C20 C19 C26 C27 120.3(7)
C18 C19 C26 C27 -61.3(8)
C20 C19 C26 C29 -119.8(7)
C18 C19 C26 C29 58.6(8)
C32 N2 C30 C21 -176.2(4)
Ni1 N2 C30 C21 7.6(7)
C16 C21 C30 N2 2.6(8)
C20 C21 C30 N2 -178.4(5)
C15 N1 C31 C36 -5.1(7)
Ni1 N1 C31 C36 174.9(4)
C15 N1 C31 C32 175.6(4)
Ni1 N1 C31 C32 -4.4(5)
C36 C31 C32 C33 1.2(7)
N1 C31 C32 C33 -179.5(4)
C36 C31 C32 N2 -178.1(4)
N1 C31 C32 N2 1.2(6)
C30 N2 C32 C33 6.6(7)
Ni1 N2 C32 C33 -176.8(4)
C30 N2 C32 C31 -174.2(4)
Ni1 N2 C32 C31 2.5(5)
C31 C32 C33 C34 -2.0(7)
N2 C32 C33 C34 177.2(4)
C32 C33 C34 C35 2.0(7)
C32 C33 C34 C37 -177.4(5)
C33 C34 C35 C36 -1.2(8)
C37 C34 C35 C36 178.2(5)
C34 C35 C36 C31 0.4(8)
C32 C31 C36 C35 -0.3(7)
N1 C31 C36 C35 -179.6(5)
C43 N3 C39 C40 1.2(8)
C43 N3 C39 C38 -177.8(5)
N3 C39 C40 C41 0.3(8)
C38 C39 C40 C41 179.2(5)
C39 C40 C41 C42 -1.1(8)
C40 C41 C42 C43 0.5(9)
C39 N3 C43 C42 -1.8(8)
C39 N3 C43 C44 179.8(4)
C41 C42 C43 N3 1.0(8)
C41 C42 C43 C44 179.3(5)
C48 N4 C44 C45 -0.3(7)
C48 N4 C44 C43 179.7(4)
N3 C43 C44 N4 -174.4(4)
C42 C43 C44 N4 7.2(7)
N3 C43 C44 C45 5.6(7)
C42 C43 C44 C45 -172.8(5)
N4 C44 C45 C46 -0.6(8)
C43 C44 C45 C46 179.4(5)
C44 C45 C46 C47 1.3(9)
C45 C46 C47 C48 -1.2(9)
C44 N4 C48 C47 0.4(8)
C44 N4 C48 C49 179.9(4)
C46 C47 C48 N4 0.4(9)
C46 C47 C48 C49 -179.1(5)
C53 N5 C49 C50 -1.3(9)
C53 N5 C49 C48 179.9(5)
N4 C48 C49 N5 166.8(5)
C47 C48 C49 N5 -13.7(8)
N4 C48 C49 C50 -12.0(8)
C47 C48 C49 C50 167.5(5)
N5 C49 C50 C51 3.4(9)
C48 C49 C50 C51 -177.9(5)
C49 C50 C51 C52 -3.7(9)
C50 C51 C52 C53 2.0(9)
C49 N5 C53 C52 -0.5(9)
C49 N5 C53 Br1 179.8(4)
C51 C52 C53 N5 0.1(10)
C51 C52 C53 Br1 179.8(5)
